data_2207189
loop_
_publ_author_name
'Rosli Mohd Mustaqim'
'Shamsher Ali'
'Ibrahim Abdul Razak'
'Hoong-Kun Fun'
'Shyamaprosad Goswami'
'A. Adak'

_publ_section_title
;
 4-(<i>N</i>,<i>N</i>-Dimethylamino)pyridinium perchlorate
;
_journal_coeditor_code CI6674
_journal_issue 11
_journal_name_full 'Acta Crystallographica Section E'
_journal_page_first o3733
_journal_page_last o3734
_journal_paper_doi 10.1107/S1600536805032605
_journal_volume 61
_journal_year 2005
_chemical_formula_iupac 'C7 H11 N2 + , Cl O4 -'
_chemical_formula_moiety 'C7 H11 N2 + , Cl O4 -'
_chemical_formula_sum 'C7 H11 Cl N2 O4'
_chemical_formula_weight 222.63
_chemical_name_common
;
DMAP perchlorate salt
;
_chemical_name_systematic
;
4-(N,N-Dimethylamino)pyridinium perchlorate
;
_space_group_IT_number 14
_symmetry_cell_setting monoclinic
_symmetry_space_group_name_Hall '-P 2ybc'
_symmetry_space_group_name_H-M 'P 1 21/c 1'
_atom_sites_solution_hydrogens geom
_atom_sites_solution_primary direct
_atom_sites_solution_secondary difmap
_audit_creation_method SHELXL97
_cell_angle_alpha 90.00
_cell_angle_beta 128.7710(10)
_cell_angle_gamma 90.00
_cell_formula_units_Z 4
_cell_length_a 8.14290(10)
_cell_length_b 14.8202(2)
_cell_length_c 10.44930(10)
_cell_measurement_reflns_used 5229
_cell_measurement_temperature 293(2)
_cell_measurement_theta_max 30.1
_cell_measurement_theta_min 2.8
_cell_volume 983.16(2)
_computing_cell_refinement APEX2
_computing_data_collection 'APEX2 (Bruker, 2005)'
_computing_data_reduction 'SAINT (Bruker, 2005)'
_computing_molecular_graphics SHELXTL
_computing_publication_material 'SHELXTL and PLATON (Spek, 2003)'
_computing_structure_refinement SHELXTL
_computing_structure_solution 'SHELXTL (Sheldrick, 1998)'
_diffrn_ambient_temperature 293(2)
_diffrn_detector_area_resol_mean 8.33
_diffrn_measured_fraction_theta_full 0.999
_diffrn_measured_fraction_theta_max 0.999
_diffrn_measurement_device_type 'Bruker SMART APEX2 CCD area-detector'
_diffrn_measurement_method \w
_diffrn_radiation_monochromator graphite
_diffrn_radiation_source 'fine-focus sealed tube'
_diffrn_radiation_type MoK\a
_diffrn_radiation_wavelength 0.71073
_diffrn_reflns_av_R_equivalents 0.0263
_diffrn_reflns_av_sigmaI/netI 0.0181
_diffrn_reflns_limit_h_max 11
_diffrn_reflns_limit_h_min -11
_diffrn_reflns_limit_k_max 20
_diffrn_reflns_limit_k_min -20
_diffrn_reflns_limit_l_max 14
_diffrn_reflns_limit_l_min -14
_diffrn_reflns_number 15960
_diffrn_reflns_theta_full 30.06
_diffrn_reflns_theta_max 30.1
_diffrn_reflns_theta_min 2.8
_diffrn_standards_decay_% 0
_diffrn_standards_number 0
_exptl_absorpt_coefficient_mu 0.380
_exptl_absorpt_correction_T_max 0.9417
_exptl_absorpt_correction_T_min 0.7471
_exptl_absorpt_correction_type multi-scan
_exptl_absorpt_process_details '(SADABS; Bruker, 2005)'
_exptl_crystal_colour colourless
_exptl_crystal_density_diffrn 1.504
_exptl_crystal_density_method 'not measured'
_exptl_crystal_description Needle
_exptl_crystal_F_000 464
_exptl_crystal_size_max 0.70
_exptl_crystal_size_mid 0.33
_exptl_crystal_size_min 0.16
_refine_diff_density_max 0.461
_refine_diff_density_min -0.524
_refine_ls_extinction_method none
_refine_ls_goodness_of_fit_ref 1.072
_refine_ls_hydrogen_treatment constr
_refine_ls_matrix_type full
_refine_ls_number_parameters 129
_refine_ls_number_reflns 2881
_refine_ls_number_restraints 0
_refine_ls_restrained_S_all 1.072
_refine_ls_R_factor_all 0.0595
_refine_ls_R_factor_gt 0.0497
_refine_ls_shift/su_max 0.001
_refine_ls_shift/su_mean 0.000
_refine_ls_structure_factor_coef Fsqd
_refine_ls_weighting_details 'calc w = 1/[\s^2^(Fo^2^)+(0.0974P)^2^+0.3658P] where P = (Fo^2^+2Fc^2^)/3'
_refine_ls_weighting_scheme calc
_refine_ls_wR_factor_gt 0.1636
_refine_ls_wR_factor_ref 0.1735
_reflns_number_gt 2368
_reflns_number_total 2881
_reflns_threshold_expression I>2\s(I)
_cod_data_source_file ci6674.cif
_cod_data_source_block I
_cod_original_sg_symbol_H-M 'P 21/c'
_cod_database_code 2207189

loop_
_symmetry_equiv_pos_as_xyz
'x, y, z'
'-x, y+1/2, -z+1/2'
'-x, -y, -z'
'x, -y-1/2, z-1/2'

loop_
_atom_site_label
_atom_site_fract_x
_atom_site_fract_y
_atom_site_fract_z
_atom_site_U_iso_or_equiv
_atom_site_adp_type
_atom_site_calc_flag
_atom_site_refinement_flags
_atom_site_occupancy
_atom_site_type_symbol
Cl1 0.08098(8) 0.12272(3) 0.10812(6) 0.04409(18) Uani d . 1 Cl
O1 0.1986(3) 0.03870(11) 0.1923(2) 0.0604(5) Uani d . 1 O
O2 0.1379(3) 0.16163(13) 0.0158(2) 0.0621(5) Uani d . 1 O
O3 0.1013(3) 0.18496(11) 0.2232(2) 0.0577(4) Uani d . 1 O
O4 -0.1536(3) 0.09625(12) -0.0111(2) 0.0541(4) Uani d . 1 O
N1 0.2271(3) 0.35911(14) 0.1973(3) 0.0567(5) Uani d . 1 N
H1 0.2075 0.3042 0.2116 0.068 Uiso calc R 1 H
N2 0.3045(3) 0.62216(12) 0.1223(3) 0.0512(5) Uani d . 1 N
C1 0.2864(3) 0.53576(13) 0.1494(2) 0.0394(4) Uani d . 1 C
C2 0.2717(3) 0.46409(15) 0.0530(3) 0.0461(4) Uani d . 1 C
H2 0.2829 0.4760 -0.0287 0.055 Uiso calc R 1 H
C3 0.2413(4) 0.37831(15) 0.0791(3) 0.0523(5) Uani d . 1 C
H3 0.2302 0.3320 0.0139 0.063 Uiso calc R 1 H
C4 0.2429(4) 0.42352(18) 0.2922(3) 0.0552(6) Uani d . 1 C
H4 0.2324 0.4084 0.3732 0.066 Uiso calc R 1 H
C5 0.2741(3) 0.51116(16) 0.2741(3) 0.0475(5) Uani d . 1 C
H5 0.2873 0.5550 0.3437 0.057 Uiso calc R 1 H
C6 0.3234(5) 0.6476(2) -0.0031(4) 0.0712(8) Uani d . 1 C
H6A 0.2130 0.6193 -0.1052 0.107 Uiso calc R 1 H
H6B 0.4576 0.6283 0.0302 0.107 Uiso calc R 1 H
H6C 0.3119 0.7120 -0.0166 0.107 Uiso calc R 1 H
C7 0.3211(5) 0.69396(17) 0.2259(4) 0.0691(8) Uani d . 1 C
H7A 0.2058 0.6895 0.2287 0.104 Uiso calc R 1 H
H7B 0.3168 0.7516 0.1818 0.104 Uiso calc R 1 H
H7C 0.4517 0.6880 0.3351 0.104 Uiso calc R 1 H

loop_
_atom_site_aniso_label
_atom_site_aniso_U_11
_atom_site_aniso_U_22
_atom_site_aniso_U_33
_atom_site_aniso_U_12
_atom_site_aniso_U_13
_atom_site_aniso_U_23
Cl1 0.0566(3) 0.0360(3) 0.0477(3) -0.00284(18) 0.0365(3) -0.00399(17)
O1 0.0690(11) 0.0441(8) 0.0499(9) 0.0092(7) 0.0284(8) -0.0006(7)
O2 0.0878(12) 0.0551(9) 0.0778(11) -0.0139(9) 0.0686(11) -0.0078(8)
O3 0.0880(12) 0.0427(8) 0.0595(9) -0.0067(8) 0.0544(10) -0.0113(7)
O4 0.0516(9) 0.0497(8) 0.0639(10) -0.0035(7) 0.0376(8) -0.0060(7)
N1 0.0523(10) 0.0428(9) 0.0635(12) -0.0050(8) 0.0307(10) 0.0068(8)
N2 0.0505(10) 0.0402(9) 0.0662(12) 0.0041(7) 0.0381(10) 0.0095(8)
C1 0.0360(8) 0.0403(9) 0.0431(9) 0.0036(7) 0.0254(8) 0.0036(7)
C2 0.0499(11) 0.0508(11) 0.0438(10) 0.0039(9) 0.0325(9) -0.0001(8)
C3 0.0508(12) 0.0460(11) 0.0529(12) 0.0000(9) 0.0290(10) -0.0073(9)
C4 0.0528(12) 0.0673(15) 0.0491(12) -0.0005(10) 0.0337(10) 0.0127(10)
C5 0.0511(11) 0.0544(12) 0.0426(10) 0.0002(9) 0.0320(9) -0.0022(8)
C6 0.0727(17) 0.0659(16) 0.090(2) 0.0084(13) 0.0585(16) 0.0311(15)
C7 0.0653(15) 0.0391(11) 0.091(2) 0.0024(10) 0.0435(15) -0.0060(12)

loop_
_atom_type_symbol
_atom_type_description
_atom_type_scat_dispersion_real
_atom_type_scat_dispersion_imag
_atom_type_scat_source
C C 0.0033 0.0016 'International Tables Vol C Tables 4.2.6.8 and 6.1.1.4'
H H 0.0000 0.0000 'International Tables Vol C Tables 4.2.6.8 and 6.1.1.4'
N N 0.0061 0.0033 'International Tables Vol C Tables 4.2.6.8 and 6.1.1.4'
O O 0.0106 0.0060 'International Tables Vol C Tables 4.2.6.8 and 6.1.1.4'
Cl Cl 0.1484 0.1585 'International Tables Vol C Tables 4.2.6.8 and 6.1.1.4'

loop_
_geom_angle_atom_site_label_1
_geom_angle_atom_site_label_2
_geom_angle_atom_site_label_3
_geom_angle
_geom_angle_publ_flag
O2 Cl1 O3 112.92(10) y
O2 Cl1 O1 112.25(12) y
O3 Cl1 O1 110.47(10) y
O2 Cl1 O4 108.63(11) y
O3 Cl1 O4 105.90(10) y
O1 Cl1 O4 106.24(10) y
C4 N1 C3 120.9(2) y
C4 N1 H1 119.6 ?
C3 N1 H1 119.6 ?
C1 N2 C6 121.6(2) y
C1 N2 C7 120.8(2) ?
C6 N2 C7 117.6(2) y
N2 C1 C5 121.4(2) ?
N2 C1 C2 122.60(19) y
C5 C1 C2 115.98(18) y
C3 C2 C1 120.4(2) ?
C3 C2 H2 119.8 ?
C1 C2 H2 119.8 ?
N1 C3 C2 121.1(2) y
N1 C3 H3 119.5 ?
C2 C3 H3 119.5 ?
N1 C4 C5 121.6(2) y
N1 C4 H4 119.2 ?
C5 C4 H4 119.2 ?
C4 C5 C1 120.1(2) ?
C4 C5 H5 120.0 ?
C1 C5 H5 120.0 ?
N2 C6 H6A 109.5 ?
N2 C6 H6B 109.5 ?
H6A C6 H6B 109.5 ?
N2 C6 H6C 109.5 ?
H6A C6 H6C 109.5 ?
H6B C6 H6C 109.5 ?
N2 C7 H7A 109.5 ?
N2 C7 H7B 109.5 ?
H7A C7 H7B 109.5 ?
N2 C7 H7C 109.5 ?
H7A C7 H7C 109.5 ?
H7B C7 H7C 109.5 ?

loop_
_geom_bond_atom_site_label_1
_geom_bond_atom_site_label_2
_geom_bond_distance
_geom_bond_publ_flag
Cl1 O2 1.4277(16) y
Cl1 O3 1.4405(16) y
Cl1 O1 1.4786(17) y
Cl1 O4 1.5412(17) y
N1 C4 1.324(3) y
N1 C3 1.341(3) y
N1 H1 0.86 ?
N2 C1 1.339(3) y
N2 C6 1.461(3) y
N2 C7 1.462(3) y
C1 C5 1.416(3) ?
C1 C2 1.416(3) ?
C2 C3 1.355(3) ?
C2 H2 0.93 ?
C3 H3 0.93 ?
C4 C5 1.359(3) ?
C4 H4 0.93 ?
C5 H5 0.93 ?
C6 H6A 0.96 ?
C6 H6B 0.96 ?
C6 H6C 0.96 ?
C7 H7A 0.96 ?
C7 H7B 0.96 ?
C7 H7C 0.96 ?

loop_
_geom_hbond_atom_site_label_D
_geom_hbond_atom_site_label_H
_geom_hbond_atom_site_label_A
_geom_hbond_site_symmetry_A
_geom_hbond_distance_DH
_geom_hbond_distance_HA
_geom_hbond_distance_DA
_geom_hbond_angle_DHA
_geom_hbond_publ_flag
N1 H1 O3 1_555 0.86 2.0042 2.851(3) 168 y
C2 H2 O1 4_565 0.93 2.5518 3.428(3) 157 y
C3 H3 O3 4_565 0.93 2.5296 3.271(3) 137 y
C4 H4 O2 4_566 0.93 2.3077 3.207(4) 163 y

loop_
_geom_torsion_atom_site_label_1
_geom_torsion_atom_site_label_2
_geom_torsion_atom_site_label_3
_geom_torsion_atom_site_label_4
_geom_torsion
C6 N2 C1 C5 178.2(2)
C7 N2 C1 C5 2.6(3)
C6 N2 C1 C2 -3.9(3)
C7 N2 C1 C2 -179.5(2)
N2 C1 C2 C3 -176.1(2)
C5 C1 C2 C3 1.9(3)
C4 N1 C3 C2 -0.2(4)
C1 C2 C3 N1 -0.8(4)
C3 N1 C4 C5 -0.1(4)
N1 C4 C5 C1 1.2(3)
N2 C1 C5 C4 176.0(2)
C2 C1 C5 C4 -2.1(3)

loop_
_cod_related_entry_id
_cod_related_entry_database
_cod_related_entry_code
1 ChemSpider 21128671
